data_4084905
loop_
_publ_author_name
'Mukhopadhyay, Tufan K.'
'Flores, Marco'
'Feller, Russell K.'
'Scott, Brian L.'
'Taylor, R. Dean'
'Paz-Pasternak, Moshe'
'Henson, Neil J.'
'Rein, Francisca N.'
'Smythe, Nathan C.'
'Trovitch, Ryan J.'
'Gordon, John C.'

_publ_section_title
;
 A New Spin on Cyclooctatetraene (COT) Redox Activity: Low-Spin Iron(I)
 Complexes That Exhibit Antiferromagnetic Coupling to a Singly Reduced
 \h4-COT Ligand
;
_journal_issue 24
_journal_name_full Organometallics
_journal_page_first 7101
_journal_paper_doi 10.1021/om500909h
_journal_volume 33
_journal_year 2014
_chemical_formula_moiety 'C42 H41 Fe P3, C7 H8'
_chemical_formula_sum 'C49 H49 Fe P3'
_chemical_formula_weight 786.64
_space_group_crystal_system monoclinic
_space_group_IT_number 14
_space_group_name_Hall '-P 2yn'
_space_group_name_H-M_alt 'P 1 21/n 1'
_symmetry_space_group_name_Hall '-P 2yn'
_symmetry_space_group_name_H-M 'P 1 21/n 1'
_atom_sites_solution_hydrogens mixed
_atom_sites_solution_primary direct
_atom_sites_solution_secondary difmap
_cell_angle_alpha 90
_cell_angle_beta 107.5420(10)
_cell_angle_gamma 90
_cell_formula_units_Z 4
_cell_length_a 12.8369(13)
_cell_length_b 21.470(2)
_cell_length_c 15.3475(15)
_cell_measurement_temperature 140.(2)
_cell_volume 4033.2(7)
_computing_publication_material 'Bruker APEX2 v1013.6-2 (Bruker-AXS, 2013)'
_computing_structure_refinement 'SHELXL-2013 (Sheldrick, 2013)'
_computing_structure_solution 'SHELXS-97 (Sheldrick, 2008)'
_diffrn_ambient_temperature 140.(2)
_diffrn_measured_fraction_theta_full 0.982
_diffrn_measured_fraction_theta_max 0.982
_diffrn_measurement_device_type 'CCD Area Detector'
_diffrn_measurement_method '\w and \f scans'
_diffrn_radiation_monochromator graphite
_diffrn_radiation_type MoK\a
_diffrn_radiation_wavelength 0.71073
_diffrn_reflns_av_R_equivalents 0.0258
_diffrn_reflns_av_sigmaI/netI 0.0204
_diffrn_reflns_limit_h_max 16
_diffrn_reflns_limit_h_min -16
_diffrn_reflns_limit_k_max 27
_diffrn_reflns_limit_k_min -27
_diffrn_reflns_limit_l_max 19
_diffrn_reflns_limit_l_min -19
_diffrn_reflns_number 44849
_diffrn_reflns_theta_full 27.87
_diffrn_reflns_theta_max 27.87
_diffrn_reflns_theta_min 1.90
_diffrn_source 'fine-focus sealed tube'
_exptl_absorpt_coefficient_mu 0.527
_exptl_absorpt_correction_T_max 0.95
_exptl_absorpt_correction_T_min 0.82
_exptl_absorpt_correction_type multi-scan
_exptl_absorpt_process_details 'SADABS V2012/1 (Bruker AXS Inc.)'
_exptl_crystal_colour black
_exptl_crystal_density_diffrn 1.295
_exptl_crystal_density_method 'not measured'
_exptl_crystal_description block
_exptl_crystal_F_000 1656
_exptl_crystal_size_max 0.400
_exptl_crystal_size_mid 0.250
_exptl_crystal_size_min 0.100
_refine_diff_density_max 0.433
_refine_diff_density_min -0.304
_refine_ls_extinction_method none
_refine_ls_goodness_of_fit_ref 1.034
_refine_ls_hydrogen_treatment mixed
_refine_ls_matrix_type full
_refine_ls_number_parameters 491
_refine_ls_number_reflns 9426
_refine_ls_number_restraints 0
_refine_ls_restrained_S_all 1.034
_refine_ls_R_factor_all 0.0357
_refine_ls_R_factor_gt 0.0295
_refine_ls_shift/su_max 0.001
_refine_ls_shift/su_mean 0.000
_refine_ls_structure_factor_coef Fsqd
_refine_ls_weighting_details 'w=1/[\s^2^(Fo^2^)+(0.0374P)^2^+2.3037P] where P=(Fo^2^+2Fc^2^)/3'
_refine_ls_weighting_scheme calc
_refine_ls_wR_factor_gt 0.0750
_refine_ls_wR_factor_ref 0.0792
_reflns_number_gt 8284
_reflns_number_total 9426
_reflns_threshold_expression 'I > 2\s(I)'
_cod_data_source_file om500909h_si_002.cif
_cod_data_source_block TriphosFeCOT
_cod_depositor_comments 'Adding full bibliography for 4084905--4084907.cif.'
_cod_database_code 4084905

loop_
_space_group_symop_operation_xyz
'x, y, z'
'-x+1/2, y+1/2, -z+1/2'
'-x, -y, -z'
'x-1/2, -y-1/2, z-1/2'

loop_
_atom_site_type_symbol
_atom_site_label
_atom_site_fract_x
_atom_site_fract_y
_atom_site_fract_z
_atom_site_U_iso_or_equiv
_atom_site_adp_type
_atom_site_calc_flag
_atom_site_refinement_flags_adp
_atom_site_refinement_flags_posn
_atom_site_occupancy
Fe Fe1 0.39543(2) 0.23692(2) -0.05160(2) 0.01378(6) Uani d . . 1
P P1 0.57377(3) 0.22853(2) -0.00556(2) 0.01529(8) Uani d . . 1
P P2 0.42335(3) 0.32526(2) 0.02124(2) 0.01593(8) Uani d . . 1
P P3 0.36223(3) 0.19800(2) 0.06934(2) 0.01398(7) Uani d . . 1
C C1 0.23477(12) 0.27170(7) -0.13360(10) 0.0220(3) Uani d . . 1
H H1 0.2229(15) 0.3147(9) -0.1205(12) 0.026 Uiso d U . 1
C C2 0.31627(12) 0.26743(7) -0.17968(10) 0.0215(3) Uani d . . 1
H H2 0.3373(15) 0.3053(9) -0.2015(12) 0.026 Uiso d U . 1
C C3 0.37731(12) 0.21397(7) -0.18386(9) 0.0206(3) Uani d . . 1
H H3 0.4359(15) 0.2189(8) -0.2072(12) 0.025 Uiso d U . 1
C C4 0.36677(12) 0.15500(7) -0.14374(9) 0.0200(3) Uani d . . 1
H H4 0.4329(15) 0.1301(8) -0.1344(12) 0.024 Uiso d U . 1
C C5 0.27395(12) 0.11381(7) -0.15729(9) 0.0212(3) Uani d . . 1
H H5 0.2936 0.0711 -0.1561 0.025 Uiso calc U R 1
C C6 0.16522(12) 0.12220(7) -0.17129(10) 0.0225(3) Uani d . . 1
H H6 0.1219 0.086 -0.1909 0.027 Uiso calc U R 1
C C7 0.10524(12) 0.17621(7) -0.16144(10) 0.0224(3) Uani d . . 1
H H7 0.0294 0.1692 -0.172 0.027 Uiso calc U R 1
C C8 0.13760(12) 0.23579(7) -0.13966(10) 0.0219(3) Uani d . . 1
H H8 0.0832 0.2598 -0.1247 0.026 Uiso calc U R 1
C C9 0.62896(11) 0.27610(7) 0.09863(9) 0.0187(3) Uani d . . 1
H H9A 0.6155 0.2554 0.1518 0.022 Uiso calc U R 1
H H9B 0.7087 0.282 0.1116 0.022 Uiso calc U R 1
C C10 0.57012(11) 0.33866(7) 0.08029(9) 0.0195(3) Uani d . . 1
H H10A 0.6021 0.3649 0.0418 0.023 Uiso calc U R 1
H H10B 0.5789 0.3607 0.1387 0.023 Uiso calc U R 1
C C11 0.36531(12) 0.32275(6) 0.11715(10) 0.0194(3) Uani d . . 1
H H11A 0.3998 0.355 0.1629 0.023 Uiso calc U R 1
H H11B 0.2857 0.3309 0.0949 0.023 Uiso calc U R 1
C C12 0.38702(11) 0.25794(6) 0.16041(9) 0.0174(3) Uani d . . 1
H H12A 0.3382 0.2505 0.1985 0.021 Uiso calc U R 1
H H12B 0.4635 0.2553 0.2002 0.021 Uiso calc U R 1
C C13 0.64978(12) 0.26585(6) -0.07697(10) 0.0191(3) Uani d . . 1
C C14 0.76249(13) 0.25822(8) -0.05794(12) 0.0283(3) Uani d . . 1
H H14 0.8004 0.2298 -0.0118 0.034 Uiso calc U R 1
C C15 0.81961(15) 0.29188(9) -0.10611(13) 0.0368(4) Uani d . . 1
H H15 0.8962 0.2862 -0.0927 0.044 Uiso calc U R 1
C C16 0.76592(15) 0.33337(8) -0.17316(13) 0.0346(4) Uani d . . 1
H H16 0.8056 0.3566 -0.2053 0.042 Uiso calc U R 1
C C17 0.65421(14) 0.34111(8) -0.19352(11) 0.0285(3) Uani d . . 1
H H17 0.6167 0.3693 -0.2401 0.034 Uiso calc U R 1
C C18 0.59687(12) 0.30736(7) -0.14538(10) 0.0220(3) Uani d . . 1
H H18 0.5201 0.3129 -0.1596 0.026 Uiso calc U R 1
C C19 0.65233(11) 0.15619(6) 0.02410(10) 0.0183(3) Uani d . . 1
C C20 0.70296(12) 0.13826(7) 0.11427(10) 0.0223(3) Uani d . . 1
H H20 0.6978 0.1642 0.1629 0.027 Uiso calc U R 1
C C21 0.76095(12) 0.08273(7) 0.13370(11) 0.0275(3) Uani d . . 1
H H21 0.7952 0.0711 0.1954 0.033 Uiso calc U R 1
C C22 0.76920(12) 0.04427(7) 0.06382(12) 0.0279(3) Uani d . . 1
H H22 0.8092 0.0064 0.0774 0.034 Uiso calc U R 1
C C23 0.71871(12) 0.06130(7) -0.02631(12) 0.0263(3) Uani d . . 1
H H23 0.724 0.035 -0.0746 0.032 Uiso calc U R 1
C C24 0.66048(12) 0.11666(7) -0.04587(10) 0.0226(3) Uani d . . 1
H H24 0.6257 0.1278 -0.1077 0.027 Uiso calc U R 1
C C25 0.37891(12) 0.40187(6) -0.02922(10) 0.0224(3) Uani d . . 1
C C26 0.43171(16) 0.42904(7) -0.08726(11) 0.0326(4) Uani d . . 1
H H26 0.4921 0.4084 -0.0981 0.039 Uiso calc U R 1
C C27 0.39689(18) 0.48603(8) -0.12944(12) 0.0389(4) Uani d . . 1
H H27 0.4338 0.504 -0.1685 0.047 Uiso calc U R 1
C C28 0.30939(15) 0.51640(7) -0.11479(13) 0.0392(5) Uani d . . 1
H H28 0.2846 0.5548 -0.1448 0.047 Uiso calc U R 1
C C29 0.25814(15) 0.49103(8) -0.05673(15) 0.0423(5) Uani d . . 1
H H29 0.1988 0.5125 -0.0454 0.051 Uiso calc U R 1
C C30 0.29223(13) 0.43394(7) -0.01412(13) 0.0330(4) Uani d . . 1
H H30 0.2556 0.4169 0.0257 0.04 Uiso calc U R 1
C C31 0.44007(10) 0.13102(6) 0.12977(9) 0.0160(3) Uani d . . 1
C C32 0.45349(11) 0.07946(6) 0.07893(9) 0.0189(3) Uani d . . 1
H H32 0.4264 0.0808 0.0141 0.023 Uiso calc U R 1
C C33 0.50598(12) 0.02616(7) 0.12176(10) 0.0224(3) Uani d . . 1
H H33 0.5127 -0.009 0.0863 0.027 Uiso calc U R 1
C C34 0.54848(13) 0.02418(7) 0.21597(11) 0.0270(3) Uani d . . 1
H H34 0.5842 -0.0123 0.2454 0.032 Uiso calc U R 1
C C35 0.53854(14) 0.07577(8) 0.26720(10) 0.0291(3) Uani d . . 1
H H35 0.569 0.0749 0.3318 0.035 Uiso calc U R 1
C C36 0.48428(12) 0.12867(7) 0.22454(10) 0.0216(3) Uani d . . 1
H H36 0.4772 0.1636 0.2603 0.026 Uiso calc U R 1
C C37 0.22282(11) 0.17243(7) 0.06360(9) 0.0179(3) Uani d . . 1
C C38 0.18987(12) 0.11065(7) 0.04689(10) 0.0242(3) Uani d . . 1
H H38 0.2405 0.0802 0.0398 0.029 Uiso calc U R 1
C C39 0.08323(13) 0.09303(8) 0.04047(12) 0.0322(4) Uani d . . 1
H H39 0.0618 0.0507 0.0288 0.039 Uiso calc U R 1
C C40 0.00875(13) 0.13623(9) 0.05090(12) 0.0336(4) Uani d . . 1
H H40 -0.0639 0.124 0.0461 0.04 Uiso calc U R 1
C C41 0.04089(13) 0.19766(8) 0.06847(12) 0.0308(3) Uani d . . 1
H H41 -0.0096 0.2277 0.0767 0.037 Uiso calc U R 1
C C42 0.14643(12) 0.21551(7) 0.07413(11) 0.0244(3) Uani d . . 1
H H42 0.1671 0.2579 0.0854 0.029 Uiso calc U R 1
C C43 0.7256(3) 0.06005(13) 0.7161(3) 0.0859(11) Uani d . . 1
C C44 0.7107(3) 0.11936(12) 0.7451(2) 0.0732(9) Uani d . . 1
H H44 0.7671 0.138 0.7929 0.088 Uiso calc U R 1
C C45 0.6160(3) 0.15200(14) 0.7062(2) 0.0800(10) Uani d . . 1
H H45 0.6077 0.1929 0.7267 0.096 Uiso calc U R 1
C C46 0.5331(3) 0.1252(2) 0.6373(3) 0.0944(11) Uani d . . 1
H H46 0.4671 0.1471 0.6098 0.113 Uiso calc U R 1
C C47 0.5484(4) 0.0658(3) 0.6093(3) 0.1264(18) Uani d . . 1
H H47 0.4934 0.0462 0.5614 0.152 Uiso calc U R 1
C C48 0.6474(5) 0.03442(19) 0.6531(4) 0.1195(18) Uani d . . 1
H H48 0.6565 -0.0071 0.6353 0.143 Uiso calc U R 1
C C49 0.8286(4) 0.02411(18) 0.7575(3) 0.138(2) Uani d . . 1
H H49A 0.8745 0.0465 0.811 0.206 Uiso calc U R 1
H H49B 0.8683 0.0194 0.7123 0.206 Uiso calc U R 1
H H49C 0.8106 -0.0171 0.7761 0.206 Uiso calc U R 1

loop_
_atom_site_aniso_label
_atom_site_aniso_U_11
_atom_site_aniso_U_22
_atom_site_aniso_U_33
_atom_site_aniso_U_12
_atom_site_aniso_U_13
_atom_site_aniso_U_23
Fe1 0.01396(10) 0.01357(10) 0.01183(9) -0.00139(7) 0.00088(7) 0.00034(7)
P1 0.01421(16) 0.01689(16) 0.01360(16) -0.00174(12) 0.00242(12) 0.00035(12)
P2 0.01786(16) 0.01309(16) 0.01501(16) -0.00211(12) 0.00217(13) 0.00028(12)
P3 0.01299(15) 0.01372(16) 0.01387(15) -0.00142(12) 0.00203(12) 0.00028(12)
C1 0.0203(7) 0.0177(7) 0.0216(7) 0.0016(5) -0.0033(6) 0.0009(5)
C2 0.0224(7) 0.0215(7) 0.0146(6) -0.0050(5) -0.0034(5) 0.0039(5)
C3 0.0209(7) 0.0267(7) 0.0122(6) -0.0056(6) 0.0021(5) -0.0017(5)
C4 0.0194(7) 0.0208(7) 0.0176(6) 0.0001(5) 0.0021(5) -0.0029(5)
C5 0.0257(7) 0.0173(6) 0.0173(6) -0.0021(5) 0.0015(5) -0.0016(5)
C6 0.0236(7) 0.0206(7) 0.0182(7) -0.0060(6) -0.0014(5) -0.0004(5)
C7 0.0161(6) 0.0271(7) 0.0188(7) -0.0020(5) -0.0026(5) 0.0037(6)
C8 0.0177(7) 0.0246(7) 0.0188(7) 0.0035(5) -0.0015(5) 0.0028(5)
C9 0.0161(6) 0.0230(7) 0.0147(6) -0.0040(5) 0.0009(5) -0.0025(5)
C10 0.0199(7) 0.0191(7) 0.0181(6) -0.0062(5) 0.0035(5) -0.0029(5)
C11 0.0215(7) 0.0167(6) 0.0205(7) -0.0012(5) 0.0069(5) -0.0023(5)
C12 0.0189(6) 0.0174(6) 0.0157(6) -0.0025(5) 0.0052(5) -0.0022(5)
C13 0.0202(7) 0.0193(7) 0.0191(7) -0.0036(5) 0.0077(5) -0.0018(5)
C14 0.0230(8) 0.0302(8) 0.0337(8) -0.0003(6) 0.0114(7) 0.0054(7)
C15 0.0274(8) 0.0408(10) 0.0489(11) -0.0004(7) 0.0217(8) 0.0072(8)
C16 0.0398(9) 0.0339(9) 0.0403(10) -0.0053(7) 0.0271(8) 0.0032(7)
C17 0.0386(9) 0.0252(8) 0.0244(7) -0.0036(7) 0.0133(7) 0.0030(6)
C18 0.0246(7) 0.0221(7) 0.0198(7) -0.0033(6) 0.0073(6) -0.0005(5)
C19 0.0132(6) 0.0188(6) 0.0214(7) -0.0019(5) 0.0028(5) 0.0020(5)
C20 0.0179(7) 0.0251(7) 0.0218(7) -0.0020(5) 0.0029(5) 0.0024(6)
C21 0.0197(7) 0.0286(8) 0.0299(8) -0.0007(6) 0.0010(6) 0.0105(6)
C22 0.0189(7) 0.0198(7) 0.0430(9) -0.0010(6) 0.0062(6) 0.0059(6)
C23 0.0220(7) 0.0198(7) 0.0367(9) -0.0019(6) 0.0086(6) -0.0031(6)
C24 0.0201(7) 0.0226(7) 0.0234(7) -0.0018(6) 0.0039(6) -0.0005(6)
C25 0.0269(7) 0.0147(6) 0.0194(7) -0.0035(5) -0.0023(6) -0.0010(5)
C26 0.0525(11) 0.0194(7) 0.0264(8) -0.0007(7) 0.0125(7) 0.0019(6)
C27 0.0639(13) 0.0206(8) 0.0266(8) -0.0083(8) 0.0054(8) 0.0043(6)
C28 0.0423(10) 0.0156(7) 0.0397(10) -0.0096(7) -0.0178(8) 0.0058(7)
C29 0.0274(9) 0.0200(8) 0.0679(13) 0.0021(7) -0.0030(8) 0.0069(8)
C30 0.0252(8) 0.0201(7) 0.0488(10) -0.0002(6) 0.0040(7) 0.0070(7)
C31 0.0131(6) 0.0157(6) 0.0181(6) -0.0014(5) 0.0031(5) 0.0024(5)
C32 0.0178(6) 0.0187(6) 0.0178(6) -0.0011(5) 0.0019(5) 0.0003(5)
C33 0.0215(7) 0.0175(7) 0.0269(7) 0.0005(5) 0.0055(6) -0.0002(6)
C34 0.0277(8) 0.0218(7) 0.0281(8) 0.0069(6) 0.0034(6) 0.0078(6)
C35 0.0347(8) 0.0305(8) 0.0180(7) 0.0070(7) 0.0016(6) 0.0052(6)
C36 0.0238(7) 0.0214(7) 0.0182(7) 0.0022(6) 0.0044(6) 0.0006(5)
C37 0.0149(6) 0.0219(7) 0.0153(6) -0.0033(5) 0.0022(5) 0.0024(5)
C38 0.0210(7) 0.0221(7) 0.0274(7) -0.0040(6) 0.0043(6) 0.0004(6)
C39 0.0257(8) 0.0289(8) 0.0385(9) -0.0119(7) 0.0043(7) 0.0023(7)
C40 0.0169(7) 0.0464(10) 0.0359(9) -0.0093(7) 0.0055(6) 0.0052(8)
C41 0.0176(7) 0.0390(9) 0.0348(9) 0.0017(6) 0.0066(6) 0.0015(7)
C42 0.0182(7) 0.0246(7) 0.0293(8) -0.0012(6) 0.0053(6) 0.0016(6)
C43 0.134(3) 0.0460(14) 0.119(3) 0.0071(17) 0.101(3) 0.0182(16)
C44 0.115(2) 0.0579(15) 0.0753(17) 0.0171(15) 0.0723(18) 0.0220(13)
C45 0.121(3) 0.0619(17) 0.089(2) 0.0222(18) 0.079(2) 0.0263(16)
C46 0.090(2) 0.112(3) 0.102(3) -0.006(2) 0.060(2) 0.016(2)
C47 0.124(4) 0.150(4) 0.135(4) -0.079(3) 0.083(3) -0.035(3)
C48 0.143(4) 0.075(2) 0.191(5) -0.034(3) 0.127(4) -0.013(3)
C49 0.215(5) 0.096(3) 0.158(4) 0.089(3) 0.142(4) 0.077(3)

loop_
_atom_type_symbol
_atom_type_description
_atom_type_scat_dispersion_real
_atom_type_scat_dispersion_imag
_atom_type_scat_source
C C 0.0033 0.0016 'International Tables Vol C Tables 4.2.6.8 and 6.1.1.4'
H H 0.0000 0.0000 'International Tables Vol C Tables 4.2.6.8 and 6.1.1.4'
P P 0.1023 0.0942 'International Tables Vol C Tables 4.2.6.8 and 6.1.1.4'
Fe Fe 0.3463 0.8444 'International Tables Vol C Tables 4.2.6.8 and 6.1.1.4'

loop_
_geom_angle_atom_site_label_1
_geom_angle_atom_site_label_2
_geom_angle_atom_site_label_3
_geom_angle
C2 Fe1 C3 40.38(6)
C2 Fe1 P2 99.96(4)
C3 Fe1 P2 132.52(4)
C2 Fe1 P1 120.55(5)
C3 Fe1 P1 95.51(4)
P2 Fe1 P1 84.929(14)
C2 Fe1 P3 140.79(5)
C3 Fe1 P3 139.50(4)
P2 Fe1 P3 86.625(15)
P1 Fe1 P3 98.432(15)
C2 Fe1 C1 39.33(6)
C3 Fe1 C1 72.87(6)
P2 Fe1 C1 88.79(4)
P1 Fe1 C1 157.19(4)
P3 Fe1 C1 103.07(4)
C2 Fe1 C4 72.54(6)
C3 Fe1 C4 39.08(6)
P2 Fe1 C4 171.60(4)
P1 Fe1 C4 95.56(4)
P3 Fe1 C4 101.57(4)
C1 Fe1 C4 87.57(5)
C19 P1 C9 102.38(6)
C19 P1 C13 99.48(6)
C9 P1 C13 98.04(6)
C19 P1 Fe1 126.37(4)
C9 P1 Fe1 108.93(5)
C13 P1 Fe1 117.31(5)
C25 P2 C11 102.40(7)
C25 P2 C10 102.04(7)
C11 P2 C10 102.17(7)
C25 P2 Fe1 125.63(5)
C11 P2 Fe1 109.98(5)
C10 P2 Fe1 111.89(5)
C31 P3 C37 99.39(6)
C31 P3 C12 102.67(6)
C37 P3 C12 100.70(6)
C31 P3 Fe1 120.77(5)
C37 P3 Fe1 120.36(4)
C12 P3 Fe1 109.92(5)
C2 C1 C8 132.78(14)
C2 C1 Fe1 64.00(8)
C8 C1 Fe1 119.88(10)
C2 C1 H1 110.4(11)
C8 C1 H1 109.6(11)
Fe1 C1 H1 112.6(11)
C3 C2 C1 125.22(13)
C3 C2 Fe1 69.92(8)
C1 C2 Fe1 76.67(8)
C3 C2 H2 117.6(11)
C1 C2 H2 116.6(11)
Fe1 C2 H2 120.3(11)
C2 C3 C4 125.28(14)
C2 C3 Fe1 69.71(8)
C4 C3 Fe1 77.42(8)
C2 C3 H3 116.8(11)
C4 C3 H3 117.3(11)
Fe1 C3 H3 119.6(11)
C3 C4 C5 131.21(13)
C3 C4 Fe1 63.50(8)
C5 C4 Fe1 123.19(10)
C3 C4 H4 110.9(10)
C5 C4 H4 109.2(10)
Fe1 C4 H4 111.8(10)
C6 C5 C4 134.71(14)
C6 C5 H5 112.6
C4 C5 H5 112.6
C5 C6 C7 130.79(13)
C5 C6 H6 114.6
C7 C6 H6 114.6
C8 C7 C6 131.23(14)
C8 C7 H7 114.4
C6 C7 H7 114.4
C7 C8 C1 135.54(14)
C7 C8 H8 112.2
C1 C8 H8 112.2
C10 C9 P1 106.71(9)
C10 C9 H9A 110.4
P1 C9 H9A 110.4
C10 C9 H9B 110.4
P1 C9 H9B 110.4
H9A C9 H9B 108.6
C9 C10 P2 109.14(9)
C9 C10 H10A 109.9
P2 C10 H10A 109.9
C9 C10 H10B 109.9
P2 C10 H10B 109.9
H10A C10 H10B 108.3
C12 C11 P2 107.99(9)
C12 C11 H11A 110.1
P2 C11 H11A 110.1
C12 C11 H11B 110.1
P2 C11 H11B 110.1
H11A C11 H11B 108.4
C11 C12 P3 109.65(9)
C11 C12 H12A 109.7
P3 C12 H12A 109.7
C11 C12 H12B 109.7
P3 C12 H12B 109.7
H12A C12 H12B 108.2
C18 C13 C14 118.25(13)
C18 C13 P1 119.96(11)
C14 C13 P1 121.47(11)
C15 C14 C13 120.46(15)
C15 C14 H14 119.8
C13 C14 H14 119.8
C16 C15 C14 120.51(16)
C16 C15 H15 119.7
C14 C15 H15 119.7
C15 C16 C17 119.84(15)
C15 C16 H16 120.1
C17 C16 H16 120.1
C16 C17 C18 119.70(15)
C16 C17 H17 120.1
C18 C17 H17 120.1
C13 C18 C17 121.24(14)
C13 C18 H18 119.4
C17 C18 H18 119.4
C20 C19 C24 118.35(13)
C20 C19 P1 122.51(11)
C24 C19 P1 119.13(11)
C21 C20 C19 120.61(14)
C21 C20 H20 119.7
C19 C20 H20 119.7
C22 C21 C20 120.49(15)
C22 C21 H21 119.8
C20 C21 H21 119.8
C21 C22 C23 119.59(14)
C21 C22 H22 120.2
C23 C22 H22 120.2
C24 C23 C22 120.02(15)
C24 C23 H23 120.0
C22 C23 H23 120.0
C23 C24 C19 120.94(14)
C23 C24 H24 119.5
C19 C24 H24 119.5
C30 C25 C26 117.83(14)
C30 C25 P2 122.55(12)
C26 C25 P2 119.61(12)
C27 C26 C25 120.85(17)
C27 C26 H26 119.6
C25 C26 H26 119.6
C28 C27 C26 120.27(18)
C28 C27 H27 119.9
C26 C27 H27 119.9
C29 C28 C27 119.60(16)
C29 C28 H28 120.2
C27 C28 H28 120.2
C28 C29 C30 120.63(18)
C28 C29 H29 119.7
C30 C29 H29 119.7
C25 C30 C29 120.79(17)
C25 C30 H30 119.6
C29 C30 H30 119.6
C36 C31 C32 118.37(12)
C36 C31 P3 122.96(11)
C32 C31 P3 118.66(10)
C33 C32 C31 120.89(13)
C33 C32 H32 119.6
C31 C32 H32 119.6
C34 C33 C32 120.14(14)
C34 C33 H33 119.9
C32 C33 H33 119.9
C33 C34 C35 119.57(14)
C33 C34 H34 120.2
C35 C34 H34 120.2
C34 C35 C36 120.33(14)
C34 C35 H35 119.8
C36 C35 H35 119.8
C35 C36 C31 120.67(14)
C35 C36 H36 119.7
C31 C36 H36 119.7
C38 C37 C42 117.95(13)
C38 C37 P3 121.86(11)
C42 C37 P3 120.18(11)
C37 C38 C39 120.58(15)
C37 C38 H38 119.7
C39 C38 H38 119.7
C40 C39 C38 120.71(15)
C40 C39 H39 119.6
C38 C39 H39 119.6
C39 C40 C41 119.23(15)
C39 C40 H40 120.4
C41 C40 H40 120.4
C40 C41 C42 120.28(15)
C40 C41 H41 119.9
C42 C41 H41 119.9
C41 C42 C37 121.24(15)
C41 C42 H42 119.4
C37 C42 H42 119.4
C48 C43 C44 118.9(4)
C48 C43 C49 119.1(4)
C44 C43 C49 122.0(4)
C45 C44 C43 121.4(4)
C45 C44 H44 119.3
C43 C44 H44 119.3
C44 C45 C46 119.8(3)
C44 C45 H45 120.1
C46 C45 H45 120.1
C47 C46 C45 118.4(4)
C47 C46 H46 120.8
C45 C46 H46 120.8
C46 C47 C48 118.9(4)
C46 C47 H47 120.5
C48 C47 H47 120.5
C43 C48 C47 122.5(4)
C43 C48 H48 118.7
C47 C48 H48 118.7
C43 C49 H49A 109.5
C43 C49 H49B 109.5
H49A C49 H49B 109.5
C43 C49 H49C 109.5
H49A C49 H49C 109.5
H49B C49 H49C 109.5

loop_
_geom_bond_atom_site_label_1
_geom_bond_atom_site_label_2
_geom_bond_distance
Fe1 C2 2.0302(14)
Fe1 C3 2.0330(14)
Fe1 P2 2.1758(4)
Fe1 P1 2.1903(4)
Fe1 P3 2.1913(4)
Fe1 C1 2.1978(14)
Fe1 C4 2.2170(14)
P1 C19 1.8332(14)
P1 C9 1.8490(14)
P1 C13 1.8547(14)
P2 C25 1.8342(15)
P2 C11 1.8401(14)
P2 C10 1.8506(14)
P3 C31 1.8353(14)
P3 C37 1.8485(14)
P3 C12 1.8554(14)
C1 C2 1.432(2)
C1 C8 1.445(2)
C1 H1 0.966(18)
C2 C3 1.402(2)
C2 H2 0.949(18)
C3 C4 1.432(2)
C3 H3 0.932(18)
C4 C5 1.448(2)
C4 H4 0.976(18)
C5 C6 1.359(2)
C5 H5 0.95
C6 C7 1.425(2)
C6 H6 0.95
C7 C8 1.355(2)
C7 H7 0.95
C8 H8 0.95
C9 C10 1.525(2)
C9 H9A 0.99
C9 H9B 0.99
C10 H10A 0.99
C10 H10B 0.99
C11 C12 1.5307(19)
C11 H11A 0.99
C11 H11B 0.99
C12 H12A 0.99
C12 H12B 0.99
C13 C18 1.389(2)
C13 C14 1.397(2)
C14 C15 1.390(2)
C14 H14 0.95
C15 C16 1.378(3)
C15 H15 0.95
C16 C17 1.382(2)
C16 H16 0.95
C17 C18 1.393(2)
C17 H17 0.95
C18 H18 0.95
C19 C20 1.394(2)
C19 C24 1.397(2)
C20 C21 1.389(2)
C20 H20 0.95
C21 C22 1.383(2)
C21 H21 0.95
C22 C23 1.388(2)
C22 H22 0.95
C23 C24 1.388(2)
C23 H23 0.95
C24 H24 0.95
C25 C30 1.386(2)
C25 C26 1.399(2)
C26 C27 1.393(2)
C26 H26 0.95
C27 C28 1.375(3)
C27 H27 0.95
C28 C29 1.370(3)
C28 H28 0.95
C29 C30 1.396(2)
C29 H29 0.95
C30 H30 0.95
C31 C36 1.3938(19)
C31 C32 1.3946(19)
C32 C33 1.389(2)
C32 H32 0.95
C33 C34 1.384(2)
C33 H33 0.95
C34 C35 1.386(2)
C34 H34 0.95
C35 C36 1.389(2)
C35 H35 0.95
C36 H36 0.95
C37 C38 1.392(2)
C37 C42 1.392(2)
C38 C39 1.395(2)
C38 H38 0.95
C39 C40 1.376(3)
C39 H39 0.95
C40 C41 1.384(3)
C40 H40 0.95
C41 C42 1.385(2)
C41 H41 0.95
C42 H42 0.95
C43 C48 1.289(6)
C43 C44 1.381(4)
C43 C49 1.497(5)
C44 C45 1.374(4)
C44 H44 0.95
C45 C46 1.380(5)
C45 H45 0.95
C46 C47 1.379(6)
C46 H46 0.95
C47 C48 1.416(7)
C47 H47 0.95
C48 H48 0.95
C49 H49A 0.98
C49 H49B 0.98
C49 H49C 0.98

loop_
_geom_torsion_atom_site_label_1
_geom_torsion_atom_site_label_2
_geom_torsion_atom_site_label_3
_geom_torsion_atom_site_label_4
_geom_torsion
C8 C1 C2 C3 -54.5(2)
Fe1 C1 C2 C3 53.18(13)
C8 C1 C2 Fe1 -107.70(16)
C1 C2 C3 C4 0.9(2)
Fe1 C2 C3 C4 56.90(13)
C1 C2 C3 Fe1 -56.03(13)
C2 C3 C4 C5 58.5(2)
Fe1 C3 C4 C5 112.12(16)
C2 C3 C4 Fe1 -53.61(12)
C3 C4 C5 C6 -37.7(3)
Fe1 C4 C5 C6 44.5(2)
C4 C5 C6 C7 -13.0(3)
C5 C6 C7 C8 3.7(3)
C6 C7 C8 C1 13.2(3)
C2 C1 C8 C7 28.5(3)
Fe1 C1 C8 C7 -52.5(2)
C19 P1 C9 C10 178.81(9)
C13 P1 C9 C10 77.19(10)
Fe1 P1 C9 C10 -45.37(10)
P1 C9 C10 P2 42.06(11)
C25 P2 C10 C9 -160.90(10)
C11 P2 C10 C9 93.41(10)
Fe1 P2 C10 C9 -24.20(11)
C25 P2 C11 C12 174.59(9)
C10 P2 C11 C12 -79.99(10)
Fe1 P2 C11 C12 38.97(10)
P2 C11 C12 P3 -41.84(11)
C31 P3 C12 C11 159.03(9)
C37 P3 C12 C11 -98.69(10)
Fe1 P3 C12 C11 29.31(10)
C19 P1 C13 C18 152.30(12)
C9 P1 C13 C18 -103.63(12)
Fe1 P1 C13 C18 12.57(13)
C19 P1 C13 C14 -34.29(14)
C9 P1 C13 C14 69.79(13)
Fe1 P1 C13 C14 -174.01(11)
C18 C13 C14 C15 0.5(2)
P1 C13 C14 C15 -173.03(14)
C13 C14 C15 C16 0.2(3)
C14 C15 C16 C17 -0.8(3)
C15 C16 C17 C18 0.7(3)
C14 C13 C18 C17 -0.6(2)
P1 C13 C18 C17 173.06(12)
C16 C17 C18 C13 0.0(2)
C9 P1 C19 C20 21.99(13)
C13 P1 C19 C20 122.46(12)
Fe1 P1 C19 C20 -103.05(11)
C9 P1 C19 C24 -159.25(11)
C13 P1 C19 C24 -58.78(12)
Fe1 P1 C19 C24 75.71(12)
C24 C19 C20 C21 0.7(2)
P1 C19 C20 C21 179.43(11)
C19 C20 C21 C22 -0.1(2)
C20 C21 C22 C23 -0.3(2)
C21 C22 C23 C24 0.1(2)
C22 C23 C24 C19 0.5(2)
C20 C19 C24 C23 -0.9(2)
P1 C19 C24 C23 -179.66(11)
C11 P2 C25 C30 -19.98(14)
C10 P2 C25 C30 -125.50(13)
Fe1 P2 C25 C30 106.04(13)
C11 P2 C25 C26 161.70(12)
C10 P2 C25 C26 56.18(14)
Fe1 P2 C25 C26 -72.28(14)
C30 C25 C26 C27 -1.0(2)
P2 C25 C26 C27 177.43(13)
C25 C26 C27 C28 -0.3(3)
C26 C27 C28 C29 1.5(3)
C27 C28 C29 C30 -1.6(3)
C26 C25 C30 C29 0.9(2)
P2 C25 C30 C29 -177.41(13)
C28 C29 C30 C25 0.3(3)
C37 P3 C31 C36 -92.37(12)
C12 P3 C31 C36 10.93(13)
Fe1 P3 C31 C36 133.62(11)
C37 P3 C31 C32 86.05(11)
C12 P3 C31 C32 -170.65(11)
Fe1 P3 C31 C32 -47.96(12)
C36 C31 C32 C33 2.4(2)
P3 C31 C32 C33 -176.10(11)
C31 C32 C33 C34 -1.7(2)
C32 C33 C34 C35 -0.2(2)
C33 C34 C35 C36 1.4(3)
C34 C35 C36 C31 -0.7(2)
C32 C31 C36 C35 -1.2(2)
P3 C31 C36 C35 177.23(12)
C31 P3 C37 C38 -39.06(13)
C12 P3 C37 C38 -143.98(12)
Fe1 P3 C37 C38 95.19(12)
C31 P3 C37 C42 142.33(12)
C12 P3 C37 C42 37.41(13)
Fe1 P3 C37 C42 -83.42(12)
C42 C37 C38 C39 0.4(2)
P3 C37 C38 C39 -178.25(12)
C37 C38 C39 C40 -0.3(2)
C38 C39 C40 C41 -0.4(3)
C39 C40 C41 C42 0.9(3)
C40 C41 C42 C37 -0.8(2)
C38 C37 C42 C41 0.2(2)
P3 C37 C42 C41 178.83(12)
C48 C43 C44 C45 -2.1(4)
C49 C43 C44 C45 179.6(2)
C43 C44 C45 C46 0.6(4)
C44 C45 C46 C47 -0.1(4)
C45 C46 C47 C48 1.0(5)
C44 C43 C48 C47 3.0(5)
C49 C43 C48 C47 -178.7(3)
C46 C47 C48 C43 -2.5(6)
